data_4507933
loop_
_publ_author_name
'Li, Zhong-Yi'
'Wang, Yu-Xian'
'Zhu, Jiang'
'Liu, Shu-Qin'
'Xin, Gang'
'Zhang, Jian-Jun'
'Huang, He-Qing'
'Duan, Chun-Ying'

_publ_section_title
;
 Three Series of 3d--4f Heterometallic Polymers Based on [LnCu6] or
 [Ln6Cu24] Clusters and Formate Bridges: Displaying Significant
 Magnetocaloric Effect
;
_journal_issue 8
_journal_name_full 'Crystal Growth &amp; Design'
_journal_page_first 3429
_journal_paper_doi 10.1021/cg400333d
_journal_volume 13
_journal_year 2013
_chemical_formula_sum 'C15 H84 Cl6 Cu6 Gd2 N6 O72'
_chemical_formula_weight 2409.32
_chemical_name_systematic
; 
 ? 
;
_space_group_IT_number 148
_symmetry_cell_setting trigonal
_symmetry_space_group_name_Hall '-R 3'
_symmetry_space_group_name_H-M 'R -3 :H'
_atom_sites_solution_hydrogens geom
_atom_sites_solution_primary direct
_atom_sites_solution_secondary difmap
_audit_creation_method SHELXL-97
_cell_angle_alpha 90.00
_cell_angle_beta 90.00
_cell_angle_gamma 120.00
_cell_formula_units_Z 18
_cell_length_a 38.074(10)
_cell_length_b 38.074(10)
_cell_length_c 24.316(13)
_cell_measurement_reflns_used 4763
_cell_measurement_temperature 293(2)
_cell_measurement_theta_max 20.625
_cell_measurement_theta_min 2.341
_cell_volume 30527(2)
_computing_cell_refinement 'Bruker SMART'
_computing_data_collection 'Bruker SMART'
_computing_data_reduction 'Bruker SAINT'
_computing_molecular_graphics 'Bruker SHELXTL'
_computing_publication_material 'Bruker SHELXTL'
_computing_structure_refinement 'SHELXL-97 (Sheldrick, 1997)'
_computing_structure_solution 'SHELXS-97 (Sheldrick, 1990)'
_diffrn_ambient_temperature 293(2)
_diffrn_measured_fraction_theta_full 0.999
_diffrn_measured_fraction_theta_max 0.999
_diffrn_measurement_device_type 'CCD area detector'
_diffrn_measurement_method 'phi and omega scans'
_diffrn_radiation_monochromator graphite
_diffrn_radiation_source 'fine-focus sealed tube'
_diffrn_radiation_type MoK\a
_diffrn_radiation_wavelength 0.71073
_diffrn_reflns_av_R_equivalents 0.1664
_diffrn_reflns_av_sigmaI/netI 0.1523
_diffrn_reflns_limit_h_max 44
_diffrn_reflns_limit_h_min -45
_diffrn_reflns_limit_k_max 45
_diffrn_reflns_limit_k_min -27
_diffrn_reflns_limit_l_max 26
_diffrn_reflns_limit_l_min -28
_diffrn_reflns_number 50414
_diffrn_reflns_theta_full 25.00
_diffrn_reflns_theta_max 25.00
_diffrn_reflns_theta_min 1.79
_exptl_absorpt_coefficient_mu 4.153
_exptl_absorpt_correction_T_max 1.000000
_exptl_absorpt_correction_T_min 0.515040
_exptl_absorpt_correction_type multi-scan
_exptl_crystal_colour blue
_exptl_crystal_density_diffrn 2.359
_exptl_crystal_density_method 'not measured'
_exptl_crystal_description block
_exptl_crystal_F_000 21528
_exptl_crystal_size_max 0.14
_exptl_crystal_size_mid 0.06
_exptl_crystal_size_min 0.04
_platon_squeeze_details
;
;
_refine_diff_density_max 1.915
_refine_diff_density_min -1.199
_refine_diff_density_rms 0.167
_refine_ls_extinction_method none
_refine_ls_goodness_of_fit_ref 0.984
_refine_ls_hydrogen_treatment constr
_refine_ls_matrix_type full
_refine_ls_number_parameters 559
_refine_ls_number_reflns 11945
_refine_ls_number_restraints 48
_refine_ls_restrained_S_all 0.986
_refine_ls_R_factor_all 0.0993
_refine_ls_R_factor_gt 0.0593
_refine_ls_shift/su_max 0.003
_refine_ls_shift/su_mean 0.000
_refine_ls_structure_factor_coef Fsqd
_refine_ls_weighting_details 'calc w=1/[\s^2^(Fo^2^)+(0.0273P)^2^+0.0000P] where P=(Fo^2^+2Fc^2^)/3'
_refine_ls_weighting_scheme calc
_refine_ls_wR_factor_gt 0.1405
_refine_ls_wR_factor_ref 0.1482
_reflns_number_gt 5712
_reflns_number_total 11945
_reflns_threshold_expression >2sigma(I)
_cod_data_source_file cg400333d_si_002.cif
_cod_data_source_block 4
_cod_depositor_comments
;
The following automatic conversions were performed:

'_symmetry_cell_setting' value 'Trigonal' changed to 'trigonal'
according to /home/saulius/struct/CIF-dictionaries/cif_core.dic
dictionary named 'cif_core.dic' version 2.4.2 from 2011-04-26.

Automatic conversion script
Id: cif_fix_values 1891 2012-01-12 08:04:46Z andrius 
;
_cod_original_cell_volume 30526(20)
_cod_original_sg_symbol_H-M R-3
_cod_database_code 4507933

loop_
_symmetry_equiv_pos_as_xyz
'x, y, z'
'-y, x-y, z'
'-x+y, -x, z'
'x+2/3, y+1/3, z+1/3'
'-y+2/3, x-y+1/3, z+1/3'
'-x+y+2/3, -x+1/3, z+1/3'
'x+1/3, y+2/3, z+2/3'
'-y+1/3, x-y+2/3, z+2/3'
'-x+y+1/3, -x+2/3, z+2/3'
'-x, -y, -z'
'y, -x+y, -z'
'x-y, x, -z'
'-x+2/3, -y+1/3, -z+1/3'
'y+2/3, -x+y+1/3, -z+1/3'
'x-y+2/3, x+1/3, -z+1/3'
'-x+1/3, -y+2/3, -z+2/3'
'y+1/3, -x+y+2/3, -z+2/3'
'x-y+1/3, x+2/3, -z+2/3'

loop_
_atom_site_label
_atom_site_type_symbol
_atom_site_fract_x
_atom_site_fract_y
_atom_site_fract_z
_atom_site_U_iso_or_equiv
_atom_site_adp_type
_atom_site_occupancy
_atom_site_symmetry_multiplicity
_atom_site_calc_flag
_atom_site_refinement_flags
Gd1 Gd 0.562809(19) 1.12459(2) 0.66625(2) 0.0528(2) Uani 1 1 d .
Gd2 Gd 0.448856(17) 0.901832(17) 0.825129(19) 0.03941(17) Uani 1 1 d .
Cu1 Cu 0.52574(4) 0.99857(4) 0.78976(5) 0.0509(4) Uani 1 1 d .
Cu2 Cu 0.36845(4) 0.89711(4) 0.75036(5) 0.0473(4) Uani 1 1 d .
Cu3 Cu 0.47464(5) 0.84620(5) 0.73877(5) 0.0559(4) Uani 1 1 d .
Cu4 Cu 0.51230(4) 0.97353(4) 0.91923(5) 0.0464(4) Uani 1 1 d .
Cu5 Cu 0.46192(5) 0.82253(4) 0.86765(5) 0.0525(4) Uani 1 1 d .
Cu6 Cu 0.35375(4) 0.87325(4) 0.88086(5) 0.0531(4) Uani 1 1 d .
O1 O 0.5074(2) 0.9421(2) 0.7649(3) 0.0445(19) Uani 1 1 d .
O2 O 0.5176(3) 0.9075(3) 0.6972(3) 0.075(3) Uani 1 1 d .
O3 O 0.4267(2) 0.9375(2) 0.7621(3) 0.0425(19) Uani 1 1 d .
O4 O 0.4748(3) 0.9998(2) 0.7389(3) 0.062(2) Uani 1 1 d .
O5 O 0.4329(2) 0.8615(2) 0.7412(3) 0.049(2) Uani 1 1 d .
O6 O 0.3848(2) 0.8618(2) 0.6892(3) 0.059(2) Uani 1 1 d .
O7 O 0.4941(2) 0.9167(2) 0.9053(3) 0.0428(19) Uani 1 1 d .
O8 O 0.5022(3) 0.8658(3) 0.9360(3) 0.063(2) Uani 1 1 d .
O9 O 0.4199(2) 0.8394(2) 0.8772(3) 0.0464(19) Uani 1 1 d .
O10 O 0.3605(3) 0.8211(2) 0.9172(3) 0.062(2) Uani 1 1 d .
O11 O 0.4119(2) 0.91213(19) 0.8991(3) 0.0439(19) Uani 1 1 d .
O12 O 0.4506(2) 0.9505(2) 0.9669(3) 0.048(2) Uani 1 1 d .
O13 O 0.5563(2) 1.0853(2) 0.7423(3) 0.063(2) Uani 1 1 d .
O14 O 0.5435(2) 1.0511(2) 0.8230(3) 0.056(2) Uani 1 1 d .
O15 O 0.2668(2) 0.8140(2) 0.9258(4) 0.063(2) Uani 1 1 d .
O16 O 0.2984(2) 0.8462(2) 0.8512(3) 0.060(2) Uani 1 1 d .
O17 O 0.5105(3) 0.7865(3) 0.9271(3) 0.080(3) Uani 1 1 d .
O18 O 0.5023(3) 0.8078(3) 0.8446(3) 0.069(3) Uani 1 1 d U
O19 O 0.48628(19) 0.97176(19) 0.8494(2) 0.0416(18) Uani 1 1 d .
O20 O 0.3746(2) 0.86696(19) 0.8110(2) 0.0382(18) Uani 1 1 d .
O21 O 0.4861(2) 0.8672(2) 0.8138(2) 0.0434(19) Uani 1 1 d .
O22 O 0.5725(2) 0.9919(3) 0.8571(3) 0.084(3) Uani 1 1 d .
O23 O 0.3531(3) 0.9337(3) 0.8236(4) 0.104(3) Uani 1 1 d .
O24 O 0.4216(3) 0.7803(3) 0.7852(3) 0.086(3) Uani 1 1 d .
O25 O 0.3094(2) 0.8574(2) 0.7425(3) 0.060(2) Uani 1 1 d .
O26 O 0.5177(3) 0.8320(3) 0.7432(3) 0.074(3) Uani 1 1 d .
O27 O 0.5289(2) 1.0306(2) 0.9301(3) 0.062(2) Uani 1 1 d .
O28 O 0.5691(3) 1.1925(2) 0.6460(3) 0.086(3) Uani 1 1 d .
O29 O 0.4938(2) 1.0634(2) 0.6746(4) 0.080(3) Uani 1 1 d .
O30 O 0.5577(3) 1.0655(3) 0.6154(4) 0.094(3) Uani 1 1 d .
O31 O 0.6273(3) 1.1229(3) 0.6779(4) 0.085(3) Uani 1 1 d .
O32 O 0.6102(3) 1.1769(3) 0.7289(4) 0.116(4) Uani 1 1 d .
O33 O 0.5196(4) 1.1378(3) 0.7246(4) 0.128(4) Uani 1 1 d .
N1 N 0.5638(3) 1.0133(3) 0.7257(4) 0.079(3) Uani 1 1 d U
H1C H 0.5589 1.0283 0.7016 0.094 Uiso 1 1 calc R
H1D H 0.5895 1.0284 0.7376 0.094 Uiso 1 1 calc R
N2 N 0.3725(3) 0.9368(3) 0.6961(4) 0.081(3) Uani 1 1 d .
H2A H 0.3699 0.9264 0.6620 0.097 Uiso 1 1 calc R
H2B H 0.3523 0.9422 0.7013 0.097 Uiso 1 1 calc R
N3 N 0.4504(3) 0.8195(3) 0.6689(4) 0.069(3) Uani 1 1 d DU
H3C H 0.4699 0.8254 0.6437 0.082 Uiso 1 1 calc R
H3D H 0.4362 0.7925 0.6734 0.082 Uiso 1 1 calc R
N4 N 0.5390(3) 0.9672(3) 0.9840(4) 0.058(3) Uani 1 1 d U
H4A H 0.5660 0.9836 0.9813 0.070 Uiso 1 1 calc R
H4B H 0.5305 0.9741 1.0145 0.070 Uiso 1 1 calc R
N5 N 0.4315(4) 0.7808(3) 0.9191(4) 0.080(4) Uani 1 1 d .
H5C H 0.4268 0.7568 0.9057 0.096 Uiso 1 1 calc R
H5D H 0.4454 0.7857 0.9507 0.096 Uiso 1 1 calc R
N6 N 0.3422(3) 0.8891(3) 0.9545(4) 0.090(4) Uani 1 1 d U
H6A H 0.3316 0.9055 0.9502 0.108 Uiso 1 1 calc R
H6B H 0.3242 0.8669 0.9732 0.108 Uiso 1 1 calc R
C1 C 0.5588(4) 0.9764(4) 0.6979(6) 0.098(4) Uani 1 1 d U
H1A H 0.5837 0.9756 0.7020 0.117 Uiso 1 1 calc R
H1B H 0.5547 0.9785 0.6590 0.117 Uiso 1 1 calc R
C2 C 0.5237(4) 0.9367(5) 0.7195(6) 0.075(4) Uani 1 1 d U
C3 C 0.4108(4) 0.9734(4) 0.7008(6) 0.089(5) Uani 1 1 d U
H3A H 0.4061 0.9948 0.7138 0.107 Uiso 1 1 calc R
H3B H 0.4228 0.9811 0.6644 0.107 Uiso 1 1 calc R
C4 C 0.4399(4) 0.9711(4) 0.7374(4) 0.053(3) Uani 1 1 d U
C5 C 0.4253(4) 0.8336(4) 0.6520(5) 0.084(3) Uani 1 1 d DU
H5A H 0.4009 0.8109 0.6370 0.101 Uiso 1 1 calc R
H5B H 0.4387 0.8526 0.6222 0.101 Uiso 1 1 calc R
C6 C 0.4125(4) 0.8546(4) 0.6961(5) 0.066(3) Uani 1 1 d DU
C7 C 0.5296(4) 0.9260(4) 0.9879(5) 0.081(5) Uani 1 1 d U
H7A H 0.5127 0.9137 1.0200 0.098 Uiso 1 1 calc R
H7B H 0.5546 0.9254 0.9931 0.098 Uiso 1 1 calc R
C8 C 0.5085(4) 0.9018(4) 0.9390(4) 0.058(4) Uani 1 1 d .
C9 C 0.3893(5) 0.7794(4) 0.9303(5) 0.092(5) Uani 1 1 d .
H9A H 0.3674 0.7551 0.9137 0.110 Uiso 1 1 calc R
H9B H 0.3844 0.7778 0.9696 0.110 Uiso 1 1 calc R
C10 C 0.3888(4) 0.8158(4) 0.9076(4) 0.056(4) Uani 1 1 d .
C11 C 0.3809(4) 0.9104(4) 0.9848(5) 0.090(4) Uani 1 1 d U
H11A H 0.3818 0.8920 1.0116 0.108 Uiso 1 1 calc R
H11B H 0.3819 0.9330 1.0047 0.108 Uiso 1 1 calc R
C12 C 0.4179(4) 0.9263(4) 0.9479(5) 0.061(3) Uani 1 1 d U
C13 C 0.5534(4) 1.0832(4) 0.7955(5) 0.078(4) Uani 1 1 d .
H13A H 0.5587 1.1065 0.8147 0.093 Uiso 1 1 calc R
C14 C 0.2688(4) 0.8255(4) 0.8777(5) 0.064(4) Uani 1 1 d .
H14A H 0.2441 0.8168 0.8600 0.077 Uiso 1 1 calc R
C15 C 0.5192(5) 0.7970(4) 0.8766(5) 0.077(4) Uani 1 1 d U
H15A H 0.5415 0.7961 0.8628 0.092 Uiso 1 1 calc R

loop_
_atom_site_aniso_label
_atom_site_aniso_U_11
_atom_site_aniso_U_22
_atom_site_aniso_U_33
_atom_site_aniso_U_23
_atom_site_aniso_U_13
_atom_site_aniso_U_12
Gd1 0.0578(4) 0.0630(4) 0.0333(3) 0.0095(3) 0.0066(3) 0.0270(4)
Gd2 0.0533(4) 0.0495(4) 0.0172(3) -0.0046(3) -0.0049(3) 0.0271(3)
Cu1 0.0650(10) 0.0561(10) 0.0241(7) 0.0042(7) 0.0050(7) 0.0247(8)
Cu2 0.0528(10) 0.0593(10) 0.0286(7) -0.0010(7) -0.0078(7) 0.0271(8)
Cu3 0.0737(11) 0.0873(12) 0.0262(8) -0.0192(8) -0.0126(7) 0.0549(10)
Cu4 0.0644(10) 0.0494(9) 0.0207(7) -0.0073(6) -0.0105(7) 0.0249(8)
Cu5 0.0753(11) 0.0619(10) 0.0339(8) -0.0050(7) -0.0111(7) 0.0444(9)
Cu6 0.0538(10) 0.0646(10) 0.0270(8) -0.0117(7) 0.0014(7) 0.0192(8)
O1 0.041(5) 0.064(5) 0.018(4) -0.009(4) 0.006(3) 0.019(4)
O2 0.108(8) 0.064(6) 0.056(6) -0.016(5) 0.031(5) 0.045(6)
O3 0.049(5) 0.048(5) 0.029(4) -0.004(4) -0.002(4) 0.024(4)
O4 0.066(6) 0.055(6) 0.039(5) 0.019(4) -0.002(4) 0.011(5)
O5 0.065(5) 0.066(5) 0.022(4) -0.011(4) -0.005(4) 0.037(5)
O6 0.063(6) 0.114(7) 0.023(4) -0.020(4) -0.020(4) 0.062(6)
O7 0.061(5) 0.045(5) 0.026(4) -0.004(3) -0.011(4) 0.029(4)
O8 0.114(7) 0.085(7) 0.025(4) -0.004(4) -0.021(4) 0.075(6)
O9 0.052(5) 0.057(5) 0.035(4) 0.003(4) -0.002(4) 0.031(4)
O10 0.056(6) 0.072(6) 0.049(5) -0.002(4) 0.003(5) 0.026(5)
O11 0.059(5) 0.037(4) 0.028(4) -0.021(3) -0.003(4) 0.018(4)
O12 0.053(5) 0.054(5) 0.029(4) -0.012(4) -0.010(4) 0.021(4)
O13 0.093(7) 0.038(5) 0.048(5) 0.015(4) 0.006(5) 0.027(5)
O14 0.085(6) 0.065(6) 0.017(4) -0.001(4) -0.005(4) 0.037(5)
O15 0.063(6) 0.039(5) 0.067(6) -0.004(4) 0.002(5) 0.011(4)
O16 0.062(6) 0.058(6) 0.035(5) -0.002(4) 0.001(4) 0.010(5)
O17 0.141(9) 0.118(8) 0.026(5) -0.012(5) -0.024(5) 0.100(7)
O18 0.103(7) 0.099(7) 0.050(5) 0.000(5) -0.002(5) 0.084(6)
O19 0.047(5) 0.045(5) 0.016(4) 0.002(3) -0.007(3) 0.011(4)
O20 0.051(5) 0.048(5) 0.017(4) -0.011(3) -0.002(3) 0.026(4)
O21 0.076(5) 0.058(5) 0.010(3) -0.005(3) -0.008(3) 0.044(4)
O22 0.070(6) 0.114(8) 0.047(5) 0.023(5) -0.006(5) 0.030(6)
O23 0.112(8) 0.106(8) 0.105(8) 0.017(7) 0.036(7) 0.062(7)
O24 0.101(7) 0.103(8) 0.058(6) -0.016(5) -0.010(5) 0.053(6)
O25 0.059(5) 0.049(5) 0.052(5) 0.002(4) -0.019(4) 0.012(4)
O26 0.113(7) 0.116(8) 0.039(5) -0.015(5) -0.016(5) 0.091(7)
O27 0.095(7) 0.040(5) 0.041(5) -0.003(4) -0.002(4) 0.026(5)
O28 0.127(8) 0.055(6) 0.068(6) 0.005(5) -0.012(6) 0.041(6)
O29 0.054(6) 0.076(6) 0.085(7) 0.016(5) -0.002(5) 0.013(5)
O30 0.100(8) 0.108(8) 0.097(7) -0.013(6) -0.026(6) 0.069(7)
O31 0.069(6) 0.107(8) 0.083(7) 0.033(6) 0.009(5) 0.046(6)
O32 0.140(10) 0.109(8) 0.071(7) 0.006(6) -0.027(7) 0.041(8)
O33 0.192(12) 0.123(9) 0.109(9) 0.034(7) 0.084(8) 0.109(9)
N1 0.087(7) 0.072(7) 0.073(7) 0.028(6) 0.031(6) 0.037(6)
N2 0.106(10) 0.087(9) 0.054(7) 0.014(6) -0.002(7) 0.052(8)
N3 0.072(6) 0.105(7) 0.039(5) -0.042(5) -0.015(4) 0.051(5)
N4 0.079(7) 0.069(6) 0.043(6) -0.009(5) -0.010(5) 0.049(6)
N5 0.146(11) 0.076(8) 0.050(7) 0.009(6) -0.006(7) 0.079(8)
N6 0.080(7) 0.084(7) 0.044(6) -0.023(5) 0.021(5) -0.004(6)
C1 0.093(7) 0.088(8) 0.068(7) 0.019(6) 0.032(6) 0.013(7)
C2 0.068(8) 0.080(9) 0.073(8) 0.031(7) 0.015(7) 0.033(7)
C3 0.074(10) 0.055(9) 0.117(13) 0.043(9) -0.017(8) 0.018(9)
C4 0.100(11) 0.047(8) 0.027(6) 0.012(6) 0.004(6) 0.048(9)
C5 0.076(7) 0.123(8) 0.063(6) -0.040(6) -0.025(6) 0.058(6)
C6 0.076(7) 0.101(7) 0.042(6) -0.044(5) -0.025(5) 0.060(6)
C7 0.117(12) 0.062(7) 0.064(9) -0.023(7) -0.063(9) 0.043(9)
C8 0.112(11) 0.083(10) 0.016(6) -0.002(6) -0.003(6) 0.075(10)
C9 0.161(16) 0.078(11) 0.048(9) 0.016(8) -0.013(9) 0.068(11)
C10 0.073(11) 0.044(8) 0.022(6) 0.010(6) -0.002(7) 0.007(8)
C11 0.079(7) 0.099(8) 0.049(6) -0.027(6) 0.013(5) 0.012(7)
C12 0.063(8) 0.080(8) 0.031(6) -0.018(6) -0.009(6) 0.029(7)
C13 0.126(13) 0.066(10) 0.043(9) 0.002(8) 0.005(9) 0.050(10)
C14 0.062(10) 0.073(10) 0.030(7) 0.012(7) 0.007(7) 0.012(8)
C15 0.122(13) 0.099(11) 0.055(9) -0.018(8) -0.025(8) 0.090(10)

loop_
_atom_type_symbol
_atom_type_description
_atom_type_scat_dispersion_real
_atom_type_scat_dispersion_imag
_atom_type_scat_source
C C 0.0033 0.0016 'International Tables Vol C Tables 4.2.6.8 and 6.1.1.4'
H H 0.0000 0.0000 'International Tables Vol C Tables 4.2.6.8 and 6.1.1.4'
N N 0.0061 0.0033 'International Tables Vol C Tables 4.2.6.8 and 6.1.1.4'
O O 0.0106 0.0060 'International Tables Vol C Tables 4.2.6.8 and 6.1.1.4'
Cl Cl 0.1484 0.1585 'International Tables Vol C Tables 4.2.6.8 and 6.1.1.4'
Cu Cu 0.3201 1.2651 'International Tables Vol C Tables 4.2.6.8 and 6.1.1.4'
Gd Gd -0.1653 3.9035 'International Tables Vol C Tables 4.2.6.8 and 6.1.1.4'

loop_
_geom_angle_atom_site_label_1
_geom_angle_atom_site_label_2
_geom_angle_atom_site_label_3
_geom_angle
_geom_angle_site_symmetry_1
_geom_angle_site_symmetry_3
O13 Gd1 O17 137.6(3) . 9_564
O13 Gd1 O15 134.8(3) . 8_664
O17 Gd1 O15 78.0(3) 9_564 8_664
O13 Gd1 O33 78.5(3) . .
O17 Gd1 O33 138.7(3) 9_564 .
O15 Gd1 O33 86.6(3) 8_664 .
O13 Gd1 O32 79.9(3) . .
O17 Gd1 O32 89.4(3) 9_564 .
O15 Gd1 O32 137.5(3) 8_664 .
O33 Gd1 O32 76.5(4) . .
O13 Gd1 O30 83.0(3) . .
O17 Gd1 O30 77.8(3) 9_564 .
O15 Gd1 O30 79.3(3) 8_664 .
O33 Gd1 O30 136.8(4) . .
O32 Gd1 O30 137.7(3) . .
O13 Gd1 O29 67.0(3) . .
O17 Gd1 O29 135.0(3) 9_564 .
O15 Gd1 O29 67.8(3) 8_664 .
O33 Gd1 O29 68.7(4) . .
O32 Gd1 O29 135.6(3) . .
O30 Gd1 O29 68.1(3) . .
O13 Gd1 O31 71.5(3) . .
O17 Gd1 O31 66.5(3) 9_564 .
O15 Gd1 O31 137.2(3) 8_664 .
O33 Gd1 O31 136.0(4) . .
O32 Gd1 O31 67.3(3) . .
O30 Gd1 O31 70.6(3) . .
O29 Gd1 O31 123.7(3) . .
O13 Gd1 O28 138.0(3) . .
O17 Gd1 O28 70.7(3) 9_564 .
O15 Gd1 O28 69.0(3) 8_664 .
O33 Gd1 O28 68.0(3) . .
O32 Gd1 O28 68.5(3) . .
O30 Gd1 O28 138.9(3) . .
O29 Gd1 O28 119.2(3) . .
O31 Gd1 O28 117.2(3) . .
O19 Gd2 O21 117.2(2) . .
O19 Gd2 O9 133.8(2) . .
O21 Gd2 O9 67.8(2) . .
O19 Gd2 O11 73.0(2) . .
O21 Gd2 O11 136.5(2) . .
O9 Gd2 O11 75.8(2) . .
O19 Gd2 O5 137.0(2) . .
O21 Gd2 O5 65.6(2) . .
O9 Gd2 O5 88.4(2) . .
O11 Gd2 O5 137.5(2) . .
O19 Gd2 O1 66.5(2) . .
O21 Gd2 O1 70.9(2) . .
O9 Gd2 O1 138.7(2) . .
O11 Gd2 O1 139.1(2) . .
O5 Gd2 O1 76.0(2) . .
O19 Gd2 O3 73.5(2) . .
O21 Gd2 O3 134.1(2) . .
O9 Gd2 O3 139.1(2) . .
O11 Gd2 O3 89.2(2) . .
O5 Gd2 O3 77.3(2) . .
O1 Gd2 O3 74.8(2) . .
O19 Gd2 O7 65.7(2) . .
O21 Gd2 O7 71.3(2) . .
O9 Gd2 O7 74.6(2) . .
O11 Gd2 O7 76.8(2) . .
O5 Gd2 O7 136.9(2) . .
O1 Gd2 O7 91.0(2) . .
O3 Gd2 O7 139.1(2) . .
O19 Gd2 O20 121.3(2) . .
O21 Gd2 O20 121.5(2) . .
O9 Gd2 O20 73.0(2) . .
O11 Gd2 O20 65.9(2) . .
O5 Gd2 O20 71.8(2) . .
O1 Gd2 O20 133.5(2) . .
O3 Gd2 O20 66.1(2) . .
O7 Gd2 O20 135.3(2) . .
O19 Gd2 Cu4 32.99(14) . .
O21 Gd2 Cu4 98.00(16) . .
O9 Gd2 Cu4 102.98(16) . .
O11 Gd2 Cu4 67.36(16) . .
O5 Gd2 Cu4 155.08(17) . .
O1 Gd2 Cu4 81.02(15) . .
O3 Gd2 Cu4 105.86(16) . .
O7 Gd2 Cu4 33.32(16) . .
O20 Gd2 Cu4 132.54(14) . .
O19 Gd2 Cu5 129.47(16) . .
O21 Gd2 Cu5 33.54(16) . .
O9 Gd2 Cu5 34.75(17) . .
O11 Gd2 Cu5 105.48(16) . .
O5 Gd2 Cu5 78.49(17) . .
O1 Gd2 Cu5 104.03(17) . .
O3 Gd2 Cu5 155.26(15) . .
O7 Gd2 Cu5 64.94(16) . .
O20 Gd2 Cu5 101.40(15) . .
Cu4 Gd2 Cu5 98.23(4) . .
O19 Gd2 Cu3 129.89(16) . .
O21 Gd2 Cu3 33.05(14) . .
O9 Gd2 Cu3 81.12(17) . .
O11 Gd2 Cu3 155.85(16) . .
O5 Gd2 Cu3 33.31(17) . .
O1 Gd2 Cu3 64.79(16) . .
O3 Gd2 Cu3 103.95(15) . .
O7 Gd2 Cu3 103.96(16) . .
O20 Gd2 Cu3 100.69(14) . .
Cu4 Gd2 Cu3 125.89(4) . .
Cu5 Gd2 Cu3 55.73(4) . .
O14 Cu1 O19 90.6(3) . .
O14 Cu1 O1 173.0(3) . .
O19 Cu1 O1 84.2(3) . .
O14 Cu1 N1 101.7(4) . .
O19 Cu1 N1 167.1(4) . .
O1 Cu1 N1 83.2(4) . .
O14 Cu1 O4 93.8(3) . .
O19 Cu1 O4 88.5(3) . .
O1 Cu1 O4 90.8(3) . .
N1 Cu1 O4 94.3(4) . .
O14 Cu1 Gd2 131.7(2) . .
O19 Cu1 Gd2 41.23(19) . .
O1 Cu1 Gd2 43.69(19) . .
N1 Cu1 Gd2 126.6(3) . .
O4 Cu1 Gd2 83.3(2) . .
N2 Cu2 O20 168.1(4) . .
N2 Cu2 O3 82.7(4) . .
O20 Cu2 O3 86.0(3) . .
N2 Cu2 O25 98.3(4) . .
O20 Cu2 O25 92.7(3) . .
O3 Cu2 O25 176.9(3) . .
N2 Cu2 O6 94.3(4) . .
O20 Cu2 O6 89.9(3) . .
O3 Cu2 O6 91.3(3) . .
O25 Cu2 O6 91.5(3) . .
N2 Cu2 Gd2 125.8(3) . .
O20 Cu2 Gd2 43.65(19) . .
O3 Cu2 Gd2 43.5(2) . .
O25 Cu2 Gd2 135.8(2) . .
O6 Cu2 Gd2 83.10(18) . .
O5 Cu3 O21 84.2(3) . .
O5 Cu3 N3 86.4(3) . .
O21 Cu3 N3 167.1(4) . .
O5 Cu3 O26 175.0(3) . .
O21 Cu3 O26 90.8(3) . .
N3 Cu3 O26 98.4(3) . .
O5 Cu3 O2 89.0(3) . .
O21 Cu3 O2 95.5(3) . .
N3 Cu3 O2 93.2(4) . .
O26 Cu3 O2 92.0(4) . .
O5 Cu3 Gd2 43.44(19) . .
O21 Cu3 Gd2 41.85(19) . .
N3 Cu3 Gd2 129.8(3) . .
O26 Cu3 Gd2 131.8(2) . .
O2 Cu3 Gd2 85.48(19) . .
O7 Cu4 O19 85.2(3) . .
O7 Cu4 O27 177.1(3) . .
O19 Cu4 O27 91.9(3) . .
O7 Cu4 N4 85.5(3) . .
O19 Cu4 N4 169.8(3) . .
O27 Cu4 N4 97.4(3) . .
O7 Cu4 O12 86.4(3) . .
O19 Cu4 O12 91.2(3) . .
O27 Cu4 O12 93.2(3) . .
N4 Cu4 O12 92.4(3) . .
O7 Cu4 Gd2 44.3(2) . .
O19 Cu4 Gd2 41.70(19) . .
O27 Cu4 Gd2 132.7(2) . .
N4 Cu4 Gd2 129.6(3) . .
O12 Cu4 Gd2 81.87(17) . .
N5 Cu5 O18 100.8(4) . .
N5 Cu5 O21 170.9(4) . .
O18 Cu5 O21 87.8(3) . .
N5 Cu5 O9 86.6(4) . .
O18 Cu5 O9 170.0(3) . .
O21 Cu5 O9 84.5(3) . .
N5 Cu5 O8 91.9(4) . .
O18 Cu5 O8 94.2(3) . .
O21 Cu5 O8 90.3(3) . .
O9 Cu5 O8 92.3(3) . .
N5 Cu5 Gd2 129.4(3) . .
O18 Cu5 Gd2 129.8(3) . .
O21 Cu5 Gd2 42.02(19) . .
O9 Cu5 Gd2 43.2(2) . .
O8 Cu5 Gd2 85.77(19) . .
O20 Cu6 O16 90.7(3) . .
O20 Cu6 O11 85.2(3) . .
O16 Cu6 O11 165.8(3) . .
O20 Cu6 N6 169.4(3) . .
O16 Cu6 N6 98.4(4) . .
O11 Cu6 N6 84.7(3) . .
O20 Cu6 O10 90.0(3) . .
O16 Cu6 O10 104.0(3) . .
O11 Cu6 O10 89.6(3) . .
N6 Cu6 O10 93.1(4) . .
O20 Cu6 Gd2 43.43(19) . .
O16 Cu6 Gd2 134.0(2) . .
O11 Cu6 Gd2 42.69(18) . .
N6 Cu6 Gd2 127.0(3) . .
O10 Cu6 Gd2 82.6(2) . .
C2 O1 Cu1 118.7(8) . .
C2 O1 Gd2 138.0(8) . .
Cu1 O1 Gd2 102.3(3) . .
C2 O2 Cu3 118.0(9) . .
C4 O3 Cu2 115.9(8) . .
C4 O3 Gd2 141.3(8) . .
Cu2 O3 Gd2 102.7(3) . .
C4 O4 Cu1 122.7(7) . .
C6 O5 Cu3 114.1(7) . .
C6 O5 Gd2 140.7(7) . .
Cu3 O5 Gd2 103.2(3) . .
C6 O6 Cu2 123.9(7) . .
C8 O7 Cu4 113.0(7) . .
C8 O7 Gd2 144.6(8) . .
Cu4 O7 Gd2 102.3(3) . .
C8 O8 Cu5 120.8(7) . .
C10 O9 Cu5 116.0(8) . .
C10 O9 Gd2 141.9(8) . .
Cu5 O9 Gd2 102.1(3) . .
C10 O10 Cu6 124.1(8) . .
C12 O11 Cu6 114.6(8) . .
C12 O11 Gd2 139.5(8) . .
Cu6 O11 Gd2 103.4(2) . .
C12 O12 Cu4 123.4(7) . .
C13 O13 Gd1 144.6(8) . .
C13 O14 Cu1 123.7(8) . .
C14 O15 Gd1 149.9(8) . 6_465
C14 O16 Cu6 124.1(8) . .
C15 O17 Gd1 135.1(9) . 5_665
C15 O18 Cu5 122.8(9) . .
Cu4 O19 Cu1 112.4(3) . .
Cu4 O19 Gd2 105.3(3) . .
Cu1 O19 Gd2 105.8(3) . .
Cu6 O20 Cu2 114.3(3) . .
Cu6 O20 Gd2 103.9(2) . .
Cu2 O20 Gd2 103.3(3) . .
Cu3 O21 Cu5 110.8(3) . .
Cu3 O21 Gd2 105.1(3) . .
Cu5 O21 Gd2 104.4(3) . .
C1 N1 Cu1 110.8(8) . .
C1 N1 H1C 109.5 . .
Cu1 N1 H1C 109.5 . .
C1 N1 H1D 109.5 . .
Cu1 N1 H1D 109.5 . .
H1C N1 H1D 108.1 . .
C3 N2 Cu2 110.3(8) . .
C3 N2 H2A 109.6 . .
Cu2 N2 H2A 109.6 . .
C3 N2 H2B 109.6 . .
Cu2 N2 H2B 109.6 . .
H2A N2 H2B 108.1 . .
C5 N3 Cu3 107.4(7) . .
C5 N3 H3C 110.2 . .
Cu3 N3 H3C 110.2 . .
C5 N3 H3D 110.2 . .
Cu3 N3 H3D 110.2 . .
H3C N3 H3D 108.5 . .
C7 N4 Cu4 109.1(7) . .
C7 N4 H4A 109.9 . .
Cu4 N4 H4A 109.9 . .
C7 N4 H4B 109.9 . .
Cu4 N4 H4B 109.9 . .
H4A N4 H4B 108.3 . .
C9 N5 Cu5 109.0(7) . .
C9 N5 H5C 109.9 . .
Cu5 N5 H5C 109.9 . .
C9 N5 H5D 109.9 . .
Cu5 N5 H5D 109.9 . .
H5C N5 H5D 108.3 . .
C11 N6 Cu6 107.6(7) . .
C11 N6 H6A 110.2 . .
Cu6 N6 H6A 110.2 . .
C11 N6 H6B 110.2 . .
Cu6 N6 H6B 110.2 . .
H6A N6 H6B 108.5 . .
N1 C1 C2 114.7(12) . .
N1 C1 H1A 108.6 . .
C2 C1 H1A 108.6 . .
N1 C1 H1B 108.6 . .
C2 C1 H1B 108.6 . .
H1A C1 H1B 107.6 . .
O2 C2 O1 130.9(13) . .
O2 C2 C1 116.8(14) . .
O1 C2 C1 112.0(13) . .
N2 C3 C4 115.2(11) . .
N2 C3 H3A 108.5 . .
C4 C3 H3A 108.5 . .
N2 C3 H3B 108.5 . .
C4 C3 H3B 108.5 . .
H3A C3 H3B 107.5 . .
O4 C4 O3 126.2(12) . .
O4 C4 C3 118.7(11) . .
O3 C4 C3 114.9(12) . .
N3 C5 C6 117.0(10) . .
N3 C5 H5A 108.1 . .
C6 C5 H5A 108.1 . .
N3 C5 H5B 108.1 . .
C6 C5 H5B 108.1 . .
H5A C5 H5B 107.3 . .
O6 C6 O5 124.4(10) . .
O6 C6 C5 123.1(10) . .
O5 C6 C5 112.3(10) . .
N4 C7 C8 113.3(10) . .
N4 C7 H7A 108.9 . .
C8 C7 H7A 108.9 . .
N4 C7 H7B 108.9 . .
C8 C7 H7B 108.9 . .
H7A C7 H7B 107.7 . .
O8 C8 O7 123.7(11) . .
O8 C8 C7 118.2(10) . .
O7 C8 C7 117.7(11) . .
C10 C9 N5 112.3(12) . .
C10 C9 H9A 109.1 . .
N5 C9 H9A 109.1 . .
C10 C9 H9B 109.1 . .
N5 C9 H9B 109.1 . .
H9A C9 H9B 107.9 . .
O10 C10 O9 124.8(12) . .
O10 C10 C9 120.3(12) . .
O9 C10 C9 114.8(14) . .
N6 C11 C12 113.4(10) . .
N6 C11 H11A 108.9 . .
C12 C11 H11A 108.9 . .
N6 C11 H11B 108.9 . .
C12 C11 H11B 108.9 . .
H11A C11 H11B 107.7 . .
O12 C12 O11 125.1(12) . .
O12 C12 C11 118.3(10) . .
O11 C12 C11 116.6(11) . .
O14 C13 O13 123.8(12) . .
O14 C13 H13A 118.1 . .
O13 C13 H13A 118.1 . .
O16 C14 O15 127.9(13) . .
O16 C14 H14A 116.0 . .
O15 C14 H14A 116.0 . .
O18 C15 O17 128.7(14) . .
O18 C15 H15A 115.6 . .
O17 C15 H15A 115.6 . .

loop_
_geom_bond_atom_site_label_1
_geom_bond_atom_site_label_2
_geom_bond_distance
_geom_bond_site_symmetry_2
Gd1 O13 2.313(7) .
Gd1 O17 2.358(8) 9_564
Gd1 O15 2.383(8) 8_664
Gd1 O33 2.409(9) .
Gd1 O32 2.439(10) .
Gd1 O30 2.488(9) .
Gd1 O29 2.499(8) .
Gd1 O31 2.505(8) .
Gd1 O28 2.524(8) .
Gd2 O19 2.382(7) .
Gd2 O21 2.388(7) .
Gd2 O9 2.418(7) .
Gd2 O11 2.434(6) .
Gd2 O5 2.441(6) .
Gd2 O1 2.458(7) .
Gd2 O3 2.459(7) .
Gd2 O7 2.471(7) .
Gd2 O20 2.473(6) .
Gd2 Cu4 3.4537(17) .
Gd2 Cu5 3.4544(17) .
Gd2 Cu3 3.4553(17) .
Cu1 O14 1.938(8) .
Cu1 O19 1.967(6) .
Cu1 O1 1.992(7) .
Cu1 N1 2.007(9) .
Cu1 O4 2.322(8) .
Cu2 N2 1.953(9) .
Cu2 O20 1.954(6) .
Cu2 O3 1.990(7) .
Cu2 O25 1.996(7) .
Cu2 O6 2.291(7) .
Cu3 O5 1.950(7) .
Cu3 O21 1.952(6) .
Cu3 N3 1.958(8) .
Cu3 O26 1.968(8) .
Cu3 O2 2.306(9) .
Cu4 O7 1.942(7) .
Cu4 O19 1.950(6) .
Cu4 O27 1.954(7) .
Cu4 N4 1.955(8) .
Cu4 O12 2.361(7) .
Cu5 N5 1.894(10) .
Cu5 O18 1.962(7) .
Cu5 O21 1.971(7) .
Cu5 O9 2.013(7) .
Cu5 O8 2.303(8) .
Cu6 O20 1.940(6) .
Cu6 O16 1.963(8) .
Cu6 O11 2.003(7) .
Cu6 N6 2.008(9) .
Cu6 O10 2.302(9) .
O1 C2 1.334(16) .
O2 C2 1.151(16) .
O3 C4 1.267(12) .
O4 C4 1.227(14) .
O5 C6 1.292(12) .
O6 C6 1.228(12) .
O7 C8 1.270(12) .
O8 C8 1.270(13) .
O9 C10 1.302(13) .
O10 C10 1.213(14) .
O11 C12 1.276(12) .
O12 C12 1.210(12) .
O13 C13 1.296(13) .
O14 C13 1.274(13) .
O15 C14 1.238(12) .
O15 Gd1 2.383(8) 6_465
O16 C14 1.191(12) .
O17 C15 1.281(14) .
O17 Gd1 2.358(7) 5_665
O18 C15 1.207(12) .
N1 C1 1.483(15) .
N1 H1C 0.9000 .
N1 H1D 0.9000 .
N2 C3 1.432(14) .
N2 H2A 0.9000 .
N2 H2B 0.9000 .
N3 C5 1.368(11) .
N3 H3C 0.9000 .
N3 H3D 0.9000 .
N4 C7 1.425(13) .
N4 H4A 0.9000 .
N4 H4B 0.9000 .
N5 C9 1.603(16) .
N5 H5C 0.9000 .
N5 H5D 0.9000 .
N6 C11 1.476(15) .
N6 H6A 0.9000 .
N6 H6B 0.9000 .
C1 C2 1.526(17) .
C1 H1A 0.9700 .
C1 H1B 0.9700 .
C3 C4 1.459(16) .
C3 H3A 0.9700 .
C3 H3B 0.9700 .
C5 C6 1.555(12) .
C5 H5A 0.9700 .
C5 H5B 0.9700 .
C7 C8 1.471(14) .
C7 H7A 0.9700 .
C7 H7B 0.9700 .
C9 C10 1.501(16) .
C9 H9A 0.9700 .
C9 H9B 0.9700 .
C11 C12 1.518(16) .
C11 H11A 0.9700 .
C11 H11B 0.9700 .
C13 H13A 0.9300 .
C14 H14A 0.9300 .
C15 H15A 0.9300 .

loop_
_platon_squeeze_void_nr
_platon_squeeze_void_average_x
_platon_squeeze_void_average_y
_platon_squeeze_void_average_z
_platon_squeeze_void_volume
_platon_squeeze_void_count_electrons
_platon_squeeze_void_content
1 -0.023 -0.021 -0.014 14181 8062 ' '
